data_9012336
loop_
_publ_author_name
'Zettler, F.'
'Riffel, H.'
'Hess, H.'
'Keller, P.'

_publ_section_title
;
 Cobalthydrogenarsenat-monohydrat. Darstellung und kristallstruktur
;
_journal_name_full 'Zeitschrift fur Anorganische und Allgemeine Chemie'
_journal_page_first 134
_journal_page_last 144
_journal_paper_doi 10.1002/zaac.19794540121
_journal_volume 454
_journal_year 1979
_chemical_compound_source Synthetic
_chemical_formula_sum 'As Co H3 O5'
_chemical_name_mineral Cobaltkoritnigite
_space_group_IT_number 2
_symmetry_space_group_name_Hall '-P 1'
_symmetry_space_group_name_H-M 'P -1'
_cell_angle_alpha 94.25
_cell_angle_beta 96.89
_cell_angle_gamma 90.28
_cell_formula_units_Z 8
_cell_length_a 7.865
_cell_length_b 15.699
_cell_length_c 6.719
_cell_volume 821.277
_database_code_amcsd 0015784
_exptl_crystal_density_diffrn 3.508
_cod_original_formula_sum 'Co As O5 H3'
_cod_database_code 9012336

loop_
_space_group_symop_operation_xyz
x,y,z
-x,-y,-z

loop_
_atom_site_aniso_label
_atom_site_aniso_U_11
_atom_site_aniso_U_22
_atom_site_aniso_U_33
_atom_site_aniso_U_12
_atom_site_aniso_U_13
_atom_site_aniso_U_23
Co1 0.00740 0.00910 0.00750 -0.00010 0.00230 0.00130
Co2 0.00610 0.01070 0.00820 -0.00010 0.00250 0.00140
Co3 0.00830 0.00930 0.00710 0.00120 0.00220 0.00270
Co4 0.00720 0.00930 0.00970 -0.00010 0.00200 0.00050
As1 0.00820 0.00890 0.00780 0.00050 0.00180 0.00050
As2 0.00740 0.00890 0.00910 0.00020 0.00070 0.00140
As3 0.00790 0.00920 0.00840 -0.00020 0.00240 0.00090
As4 0.00860 0.00960 0.00790 0.00000 0.00040 0.00120
O1 0.01920 0.00510 0.00820 0.00530 0.00350 0.00050
O2 0.01470 0.01710 0.01200 0.00160 -0.00270 0.00310
Wat3 0.01240 0.02680 0.03220 -0.01140 0.00130 -0.00580
O4 0.01400 0.02010 0.01280 -0.00360 0.00770 0.00010
O5 0.01500 0.01600 0.01370 0.00880 0.00690 0.00700
O6 0.00940 0.01130 0.01540 0.00220 0.00580 0.00050
Wat7 0.01020 0.01570 0.02310 -0.00050 0.00480 -0.00230
O8 0.01440 0.01470 0.00730 -0.00690 0.00350 -0.00430
Wat9 0.01330 0.01510 0.03410 0.00340 0.00910 0.00550
O10 0.01280 0.01150 0.00360 -0.00510 0.00200 -0.00370
Wat11 0.01190 0.01860 0.02700 0.00920 0.00560 0.01080
O12 0.00180 0.01810 0.01420 0.00260 -0.00150 0.00200
O-H13 0.00770 0.01440 0.02950 -0.00650 0.00620 -0.00240
O14 0.01700 0.00910 0.03660 -0.00660 0.00580 0.00320
O-H15 0.00390 0.01540 0.03540 0.00350 0.00580 0.00410
O16 0.02180 0.01100 0.00730 0.00610 0.00240 0.00300
O-H17 0.01230 0.01250 0.02290 0.00380 0.00970 -0.00040
O-H18 0.00510 0.01250 0.01680 -0.00200 0.00070 0.00100
O19 0.01330 0.01350 0.00960 -0.00720 0.00120 0.00360
O20 0.01440 0.00870 0.02610 -0.00110 0.00180 0.00160

loop_
_atom_site_label
_atom_site_fract_x
_atom_site_fract_y
_atom_site_fract_z
_atom_site_U_iso_or_equiv
_atom_site_type_symbol
_atom_site_attached_hydrogens
Co1 0.09880 0.06310 0.38990 0.00800 Co 0
Co2 0.14770 0.45730 0.36940 0.00830 Co 0
Co3 0.40580 0.56310 0.13230 0.00820 Co 0
Co4 0.35150 0.95640 0.11870 0.00830 Co 0
As1 0.06050 0.10240 0.90630 0.00810 As 0
As2 0.15290 0.41580 0.86010 0.00860 As 0
As3 0.44810 0.60330 0.63140 0.00830 As 0
As4 0.34070 0.91430 0.61410 0.00870 As 0
O1 0.05730 0.04770 0.68670 0.01070 O 0
O2 0.15950 0.04770 0.09190 0.01410 O 0
Wat3 0.20620 0.18260 0.42530 0.02340 O 2
O4 0.33900 0.55240 0.42450 0.01370 O 0
O5 0.06820 0.46660 0.65890 0.01300 O 0
O6 0.35410 0.37030 0.41500 0.01130 O 0
Wat7 0.00950 0.33760 0.29950 0.01560 O 2
O8 0.19200 0.48090 0.07270 0.01150 O 0
Wat9 0.30160 0.68020 0.14100 0.01940 O 2
O10 0.30770 0.97920 0.42560 0.00920 O 0
Wat11 0.48000 0.84090 0.15470 0.01750 O 2
O12 0.13350 0.86700 0.04540 0.01240 O 0
O-H13 0.18790 0.19010 0.90190 0.01690 O 1
O14 0.03470 0.33090 0.90130 0.01910 O 0
O-H15 0.34530 0.37200 0.79420 0.01670 O 1
O16 0.44720 0.54680 0.83460 0.01200 O 0
O-H17 0.34050 0.69470 0.68670 0.01600 O 1
O-H18 0.14620 0.87250 0.66690 0.01160 O 1
O19 0.42700 0.96480 0.82880 0.01090 O 0
O20 0.45190 0.82890 0.54800 0.01720 O 0

loop_
_cod_changelog_entry_id
_cod_changelog_entry_author
_cod_changelog_entry_date
_cod_changelog_entry_text
1
;cod-tools version 3.8.0
Id: cif_guess_AMCSD_atom_types 9574 2023-05-10 09:00:05Z saulius
;
2023-05-10T18:54:00+03:00
;Derived atom types and hydrogen counts
from atom names that follow the AMCSD naming convention
(Wat == water, O-H == hydroxyl).
;
2
;cod-tools version 3.10.1
Id: cif_fix_AMCSD_aniso_labels 10200 2024-08-01 14:09:44Z saulius
;
2024-08-02T12:21:47+03:00
;Changed the following '_atom_site_aniso_label' values:
'OH13' -> 'O-H13'
'OH15' -> 'O-H15'
'OH17' -> 'O-H17'
'OH18' -> 'O-H18'
;

loop_
_cod_related_entry_id
_cod_related_entry_database
_cod_related_entry_code
1 AMCSD 0015784
